data_4112908
loop_
_publ_author_name
'Kenneth Hanson'
'Nathalie Calin'
'Daniel Bugaris'
'Michael Scancella'
'Slavi C. Sevov'

_publ_section_title
;
 Reversible Repositioning of Zinc Atoms within Single Crystals of a Zinc
 Polycarboxylate with an Open-Framework Structure
;
_journal_name_full 'Journal of the American Chemical Society'
_journal_page_first 10502
_journal_page_last 10503
_journal_paper_doi 10.1021/ja0474190
_journal_volume 126
_journal_year 2004
_chemical_formula_sum 'C8 H6 O15.67 Zn3.06'
_chemical_formula_weight 552.88
_chemical_name_systematic
; 
{[Zn3[C4H4O(COO)4](OH)2(H2O)1.33} x [Zn(OH)2(H2O)4]0.06 x (~3H2O)
;
_space_group_IT_number 205
_symmetry_cell_setting cubic
_symmetry_space_group_name_Hall '-P 2ac 2ab 3'
_symmetry_space_group_name_H-M 'P a -3'
_atom_sites_solution_hydrogens geom
_atom_sites_solution_primary direct
_atom_sites_solution_secondary difmap
_audit_creation_method SHELXL-97
_cell_angle_alpha 90.00
_cell_angle_beta 90.00
_cell_angle_gamma 90.00
_cell_formula_units_Z 24
_cell_length_a 20.7929(3)
_cell_length_b 20.7929(3)
_cell_length_c 20.7929(3)
_cell_measurement_temperature 293(2)
_cell_volume 8989.7(2)
_computing_cell_refinement 'Bruker SMART'
_computing_data_collection 'Bruker SMART'
_computing_data_reduction 'Bruker SHELXTL-V5.1'
_computing_molecular_graphics 'Bruker SHELXTL-V5.1'
_computing_publication_material 'Bruker SHELXTL-V5.1'
_computing_structure_refinement 'Bruker SHELXTL-V5.1'
_computing_structure_solution 'Bruker SHELXTL-V5.1'
_diffrn_ambient_temperature 293(2)
_diffrn_measured_fraction_theta_full .995
_diffrn_measured_fraction_theta_max .995
_diffrn_measurement_device_type 'CCD area detector'
_diffrn_measurement_method 'phi and omega scans'
_diffrn_radiation_monochromator graphite
_diffrn_radiation_source 'fine-focus sealed tube'
_diffrn_radiation_type MoK\a
_diffrn_radiation_wavelength 0.71073
_diffrn_reflns_av_R_equivalents 0.0277
_diffrn_reflns_av_sigmaI/netI 0.0115
_diffrn_reflns_limit_h_max 24
_diffrn_reflns_limit_h_min -24
_diffrn_reflns_limit_k_max 21
_diffrn_reflns_limit_k_min -24
_diffrn_reflns_limit_l_max 24
_diffrn_reflns_limit_l_min -24
_diffrn_reflns_number 51908
_diffrn_reflns_theta_full 24.99
_diffrn_reflns_theta_max 24.99
_diffrn_reflns_theta_min 4.04
_exptl_absorpt_coefficient_mu 4.950
_exptl_absorpt_correction_T_max 1.0000
_exptl_absorpt_correction_T_min 0.8192
_exptl_absorpt_correction_type empirical
_exptl_absorpt_process_details SADABS
_exptl_crystal_colour colorless
_exptl_crystal_density_diffrn 2.451
_exptl_crystal_description cuboctahedron
_exptl_crystal_F_000 6508
_exptl_crystal_size_max 0.25
_exptl_crystal_size_mid 0.20
_exptl_crystal_size_min 0.13
_refine_diff_density_max .816
_refine_diff_density_min -.957
_refine_diff_density_rms .125
_refine_ls_extinction_method none
_refine_ls_goodness_of_fit_ref 1.113
_refine_ls_hydrogen_treatment mixed
_refine_ls_matrix_type full
_refine_ls_number_parameters 253
_refine_ls_number_reflns 2635
_refine_ls_number_restraints 0
_refine_ls_restrained_S_all 1.113
_refine_ls_R_factor_all 0.0315
_refine_ls_R_factor_gt 0.0299
_refine_ls_shift/su_max 0.001
_refine_ls_shift/su_mean 0.000
_refine_ls_structure_factor_coef Fsqd
_refine_ls_weighting_details 'calc w=1/[\s^2^(Fo^2^)+(0.0591P)^2^+25.4616P] where P=(Fo^2^+2Fc^2^)/3'
_refine_ls_weighting_scheme calc
_refine_ls_wR_factor_gt 0.0954
_refine_ls_wR_factor_ref 0.0963
_reflns_number_gt 2485
_reflns_number_total 2635
_reflns_threshold_expression >2sigma(I)
_cod_data_source_file ja0474190si20040503_090234_2.cif
_cod_data_source_block compound_2_as_prepared
_cod_database_code 4112908

loop_
_symmetry_equiv_pos_as_xyz
'x, y, z'
'-x+1/2, -y, z+1/2'
'-x, y+1/2, -z+1/2'
'x+1/2, -y+1/2, -z'
'z, x, y'
'z+1/2, -x+1/2, -y'
'-z+1/2, -x, y+1/2'
'-z, x+1/2, -y+1/2'
'y, z, x'
'-y, z+1/2, -x+1/2'
'y+1/2, -z+1/2, -x'
'-y+1/2, -z, x+1/2'
'-x, -y, -z'
'x-1/2, y, -z-1/2'
'x, -y-1/2, z-1/2'
'-x-1/2, y-1/2, z'
'-z, -x, -y'
'-z-1/2, x-1/2, y'
'z-1/2, x, -y-1/2'
'z, -x-1/2, y-1/2'
'-y, -z, -x'
'y, -z-1/2, x-1/2'
'-y-1/2, z-1/2, x'
'y-1/2, z, -x-1/2'

loop_
_atom_site_label
_atom_site_type_symbol
_atom_site_fract_x
_atom_site_fract_y
_atom_site_fract_z
_atom_site_U_iso_or_equiv
_atom_site_adp_type
_atom_site_occupancy
_atom_site_symmetry_multiplicity
_atom_site_calc_flag
_atom_site_refinement_flags
Zn1 Zn 0.40203(2) 0.14769(2) 0.17224(2) 0.01861(16) Uani 1 1 d .
Zn2 Zn 0.49149(2) 0.05804(2) 0.26385(2) 0.02048(16) Uani 1 1 d .
Zn3 Zn 0.62058(2) 0.03635(2) 0.34593(2) 0.01674(15) Uani 1 1 d .
O1 O 0.33469(12) 0.22273(12) 0.13129(12) 0.0152(5) Uani 1 1 d .
C1 C 0.37008(18) 0.26891(18) 0.09417(18) 0.0168(7) Uani 1 1 d .
H1 H 0.3831 0.3043 0.1224 0.020 Uiso 1 1 calc .
C10 C 0.43014(18) 0.23823(19) 0.06540(19) 0.0210(8) Uani 1 1 d .
O11 O 0.44913(14) 0.18714(15) 0.08940(15) 0.0296(7) Uani 1 1 d .
O12 O 0.47935(17) -0.04277(14) 0.26769(17) 0.0358(8) Uani 1 1 d .
C2 C 0.32177(17) 0.29424(17) 0.04534(18) 0.0159(7) Uani 1 1 d .
H2 H 0.3441 0.3109 0.0073 0.019 Uiso 1 1 calc .
C20 C 0.34751(17) 0.07717(19) 0.28261(18) 0.0180(8) Uani 1 1 d .
O21 O 0.40194(14) 0.0680(2) 0.30401(16) 0.0442(9) Uani 1 1 d .
O22 O 0.33392(14) 0.11217(15) 0.23656(15) 0.0313(7) Uani 1 1 d .
C3 C 0.52853(17) 0.28524(17) 0.26688(17) 0.0151(7) Uani 1 1 d .
H3 H 0.4987 0.3123 0.2913 0.018 Uiso 1 1 calc .
C30 C 0.49495(18) 0.22101(18) 0.25553(17) 0.0172(7) Uani 1 1 d .
O31 O 0.44749(14) 0.22323(14) 0.21896(16) 0.0297(7) Uani 1 1 d .
O32 O 0.51458(14) 0.17164(13) 0.28313(13) 0.0217(6) Uani 1 1 d .
C4 C 0.28403(17) 0.19598(17) 0.09183(17) 0.0143(7) Uani 1 1 d .
H4 H 0.2425 0.2027 0.1131 0.017 Uiso 1 1 calc .
C40 C 0.62470(17) 0.08261(17) 0.20499(17) 0.0152(7) Uani 1 1 d .
O41 O 0.59559(12) 0.05104(13) 0.24737(13) 0.0180(5) Uani 1 1 d .
O42 O 0.34388(14) 0.09912(13) 0.10458(15) 0.0279(7) Uani 1 1 d .
OH1 O 0.46766(13) 0.08051(13) 0.17670(13) 0.0220(6) Uani 1 1 d .
HH1 H 0.4856 0.0613 0.1406 0.026 Uiso 1 1 calc R
OH2 O 0.52605(12) 0.06027(12) 0.35374(12) 0.0149(5) Uani 1 1 d .
HH2 H 0.5018 0.0342 0.3846 0.018 Uiso 1 1 calc R
OW O 0.63398(12) 0.13398(12) 0.36602(12) 0.0163(9) Uani 1 3 d S
OW1 O 0.59436(17) -0.06292(15) 0.33568(18) 0.0375(8) Uani 1 1 d .
Zn Zn 0.5000 0.0000 0.0000 0.0378(13) Uani 0.361(6) 6 d SP
OW2 O 0.4858(5) 0.0969(5) 0.0110(5) 0.043(3) Uani 0.361(6) 1 d P
OW21 O 0.5164(2) 0.0986(3) 0.0808(3) 0.0442(17) Uani 0.639(6) 1 d P
OW3 O 0.2344(3) 0.2344(3) 0.2344(3) 0.081(3) Uani 1 3 d S
OW4 O 0.4278(6) 0.0232(13) 0.4486(11) 0.227(9) Uani 1 1 d .
OW5 O 0.3474(8) 0.3506(6) 0.2431(7) 0.253(8) Uani 1 1 d .

loop_
_atom_site_aniso_label
_atom_site_aniso_U_11
_atom_site_aniso_U_22
_atom_site_aniso_U_33
_atom_site_aniso_U_23
_atom_site_aniso_U_13
_atom_site_aniso_U_12
Zn1 0.0170(2) 0.0185(2) 0.0204(3) 0.00485(17) -0.00381(17) -0.00053(17)
Zn2 0.0164(2) 0.0275(3) 0.0176(3) 0.00155(18) -0.00445(17) 0.00181(18)
Zn3 0.0157(2) 0.0179(2) 0.0166(2) -0.00091(16) -0.00244(16) 0.00178(16)
O1 0.0146(12) 0.0168(13) 0.0143(12) 0.0011(10) -0.0009(10) -0.0033(10)
C1 0.0166(18) 0.0151(17) 0.0188(18) 0.0037(14) -0.0020(14) -0.0033(14)
C10 0.0132(17) 0.026(2) 0.023(2) 0.0069(16) -0.0015(15) -0.0017(15)
O11 0.0216(15) 0.0327(17) 0.0345(17) 0.0174(14) 0.0075(13) 0.0097(12)
O12 0.0421(19) 0.0192(14) 0.046(2) 0.0082(13) -0.0279(16) -0.0096(13)
C2 0.0151(17) 0.0131(17) 0.0195(18) 0.0022(14) 0.0006(14) -0.0007(14)
C20 0.0145(18) 0.024(2) 0.0150(18) -0.0040(15) 0.0011(14) -0.0016(15)
O21 0.0130(15) 0.090(3) 0.0291(17) 0.0157(18) -0.0006(13) -0.0022(16)
O22 0.0183(14) 0.0386(18) 0.0369(18) 0.0154(14) 0.0048(13) -0.0001(13)
C3 0.0171(18) 0.0150(17) 0.0133(17) -0.0003(14) -0.0001(14) 0.0004(14)
C30 0.0184(18) 0.0199(19) 0.0133(17) 0.0000(15) -0.0002(14) -0.0021(15)
O31 0.0288(16) 0.0224(15) 0.0378(17) 0.0042(13) -0.0188(14) -0.0069(12)
O32 0.0292(15) 0.0172(13) 0.0187(13) 0.0030(11) -0.0071(11) -0.0047(11)
C4 0.0118(16) 0.0165(17) 0.0147(17) 0.0002(14) -0.0022(13) -0.0004(14)
C40 0.0164(18) 0.0151(17) 0.0142(17) 0.0011(14) 0.0026(14) 0.0027(14)
O41 0.0130(12) 0.0231(13) 0.0180(13) 0.0050(11) 0.0000(10) -0.0002(10)
O42 0.0262(15) 0.0156(14) 0.0419(18) -0.0006(12) -0.0160(13) 0.0031(11)
OH1 0.0238(14) 0.0251(14) 0.0172(13) 0.0025(11) 0.0017(11) 0.0077(12)
OH2 0.0140(12) 0.0157(12) 0.0151(12) 0.0002(10) -0.0004(10) -0.0013(10)
OW 0.0163(9) 0.0163(9) 0.0163(9) 0.0003(10) 0.0003(10) -0.0003(10)
OW1 0.0406(19) 0.0209(15) 0.051(2) 0.0006(14) -0.0107(16) -0.0010(13)
Zn 0.0378(13) 0.0378(13) 0.0378(13) -0.0107(11) 0.0107(11) -0.0107(11)
OW2 0.034(5) 0.042(5) 0.054(6) -0.029(5) 0.013(4) -0.003(4)
OW21 0.018(2) 0.069(4) 0.046(3) 0.039(3) 0.007(2) 0.001(2)
OW3 0.081(3) 0.081(3) 0.081(3) 0.025(3) 0.025(3) 0.025(3)
OW4 0.169(10) 0.230(12) 0.28(2) 0.139(16) 0.074(12) -0.014(14)
OW5 0.34(2) 0.192(12) 0.227(13) 0.103(11) 0.147(14) 0.057(12)

loop_
_atom_type_symbol
_atom_type_description
_atom_type_scat_dispersion_real
_atom_type_scat_dispersion_imag
_atom_type_scat_source
C C .0033 .0016 'International Tables Vol C Tables 4.2.6.8 and 6.1.1.4'
H H .0000 .0000 'International Tables Vol C Tables 4.2.6.8 and 6.1.1.4'
O O .0106 .0060 'International Tables Vol C Tables 4.2.6.8 and 6.1.1.4'
Zn Zn .2839 1.4301 'International Tables Vol C Tables 4.2.6.8 and 6.1.1.4'

loop_
_geom_angle_atom_site_label_1
_geom_angle_atom_site_label_2
_geom_angle_atom_site_label_3
_geom_angle
_geom_angle_site_symmetry_1
_geom_angle_site_symmetry_3
OH1 Zn1 O31 101.58(12) . .
OH1 Zn1 O22 100.99(12) . .
O31 Zn1 O22 106.12(13) . .
OH1 Zn1 O42 95.13(11) . .
O31 Zn1 O42 159.18(11) . .
O22 Zn1 O42 82.47(13) . .
OH1 Zn1 O11 89.58(11) . .
O31 Zn1 O11 83.02(13) . .
O22 Zn1 O11 164.09(12) . .
O42 Zn1 O11 84.80(13) . .
OH1 Zn1 O1 160.47(10) . .
O31 Zn1 O1 86.34(10) . .
O22 Zn1 O1 93.75(10) . .
O42 Zn1 O1 74.03(10) . .
O11 Zn1 O1 73.54(10) . .
OH1 Zn2 OH2 163.69(11) . .
OH1 Zn2 O21 97.14(12) . .
OH2 Zn2 O21 86.76(12) . .
OH1 Zn2 O12 104.14(12) . .
OH2 Zn2 O12 91.75(11) . .
O21 Zn2 O12 88.66(16) . .
OH1 Zn2 O41 97.03(11) . .
OH2 Zn2 O41 78.08(10) . .
O21 Zn2 O41 164.76(12) . .
O12 Zn2 O41 93.31(12) . .
OH1 Zn2 O32 88.32(11) . .
OH2 Zn2 O32 75.76(9) . .
O21 Zn2 O32 90.79(14) . .
O12 Zn2 O32 167.50(11) . .
O41 Zn2 O32 84.03(10) . .
OH2 Zn3 OH2 101.71(14) 8_645 .
OH2 Zn3 O32 83.86(10) 8_645 8_645
OH2 Zn3 O32 174.30(10) . 8_645
OH2 Zn3 OW 82.85(10) 8_645 .
OH2 Zn3 OW 82.84(10) . .
O32 Zn3 OW 96.76(11) 8_645 .
OH2 Zn3 O41 177.57(10) 8_645 .
OH2 Zn3 O41 78.84(10) . .
O32 Zn3 O41 95.54(10) 8_645 .
OW Zn3 O41 94.89(10) . .
OH2 Zn3 OW1 93.49(12) 8_645 .
OH2 Zn3 OW1 89.87(12) . .
O32 Zn3 OW1 91.02(13) 8_645 .
OW Zn3 OW1 170.98(14) . .
O41 Zn3 OW1 88.88(12) . .
OH2 Zn3 Zn3 90.92(7) 8_645 11_556
OH2 Zn3 Zn3 40.57(7) . 11_556
O32 Zn3 Zn3 139.11(8) 8_645 11_556
OW Zn3 Zn3 42.39(7) . 11_556
O41 Zn3 Zn3 87.99(7) . 11_556
OW1 Zn3 Zn3 129.84(10) . 11_556
OH2 Zn3 Zn3 40.58(7) 8_645 8_645
OH2 Zn3 Zn3 90.91(7) . 8_645
O32 Zn3 Zn3 92.61(8) 8_645 8_645
OW Zn3 Zn3 42.38(7) . 8_645
O41 Zn3 Zn3 137.21(7) . 8_645
OW1 Zn3 Zn3 132.96(10) . 8_645
Zn3 Zn3 Zn3 60.001(1) 11_556 8_645
C1 O1 C4 109.0(3) . .
C1 O1 Zn1 110.3(2) . .
C4 O1 Zn1 113.5(2) . .
O1 C1 C2 104.6(3) . .
O1 C1 C10 110.6(3) . .
C2 C1 C10 115.1(3) . .
O1 C1 H1 108.8 . .
C2 C1 H1 108.8 . .
C10 C1 H1 108.8 . .
O11 C10 O12 125.3(4) . 24_656
O11 C10 C1 117.5(3) . .
O12 C10 C1 117.2(3) 24_656 .
C10 O11 Zn1 120.4(3) . .
C10 O12 Zn2 121.2(3) 18_655 .
C3 C2 C1 101.2(3) 22_565 .
C3 C2 C20 116.1(3) 22_565 5
C1 C2 C20 108.3(3) . 5
C3 C2 H2 110.3 22_565 .
C1 C2 H2 110.3 . .
C20 C2 H2 110.3 5 .
O21 C20 O22 125.5(4) . .
O21 C20 C2 114.1(3) . 9
O22 C20 C2 120.2(3) . 9
C20 O21 Zn2 134.7(3) . .
C20 O22 Zn1 123.4(3) . .
C2 C3 C30 114.4(3) 19_656 .
C2 C3 C4 103.5(3) 19_656 19_656
C30 C3 C4 117.3(3) . 19_656
C2 C3 H3 107.0 19_656 .
C30 C3 H3 107.0 . .
C4 C3 H3 107.0 19_656 .
O32 C30 O31 124.8(4) . .
O32 C30 C3 120.0(3) . .
O31 C30 C3 115.1(3) . .
C30 O31 Zn1 128.2(3) . .
C30 O32 Zn3 131.2(3) . 11_556
C30 O32 Zn2 131.1(2) . .
Zn3 O32 Zn2 91.76(10) 11_556 .
O1 C4 C40 109.8(3) . 18_655
O1 C4 C3 106.4(3) . 22_565
C40 C4 C3 112.6(3) 18_655 22_565
O1 C4 H4 109.3 . .
C40 C4 H4 109.3 18_655 .
C3 C4 H4 109.3 22_565 .
O42 C40 O41 124.3(3) 24_656 .
O42 C40 C4 120.0(3) 24_656 24_656
O41 C40 C4 115.7(3) . 24_656
C40 O41 Zn3 129.1(2) . .
C40 O41 Zn2 123.4(2) . .
Zn3 O41 Zn2 95.72(10) . .
C40 O42 Zn1 120.8(2) 18_655 .
Zn2 OH1 Zn1 113.30(13) . .
Zn2 OH1 HH1 123.4 . .
Zn1 OH1 HH1 123.4 . .
Zn2 OH2 Zn3 107.76(12) . 11_556
Zn2 OH2 Zn3 105.46(11) . .
Zn3 OH2 Zn3 98.85(11) 11_556 .
Zn2 OH2 HH2 114.4 . .
Zn3 OH2 HH2 114.4 11_556 .
Zn3 OH2 HH2 114.4 . .
Zn3 OW Zn3 95.23(14) . 11_556
Zn3 OW Zn3 95.23(14) . 8_645
Zn3 OW Zn3 95.23(14) 11_556 8_645
OW2 Zn OW2 89.1(4) 12_554 .
OW2 Zn OW2 89.1(4) 12_554 6
OW2 Zn OW2 89.1(4) . 6
OW2 Zn OW2 90.9(4) 12_554 18_655
OW2 Zn OW2 90.9(4) . 18_655
OW2 Zn OW2 180.0 6 18_655
OW2 Zn OW2 180.0 12_554 24_656
OW2 Zn OW2 90.9(4) . 24_656
OW2 Zn OW2 90.9(4) 6 24_656
OW2 Zn OW2 89.1(4) 18_655 24_656
OW2 Zn OW2 90.9(4) 12_554 13_655
OW2 Zn OW2 179.999(1) . 13_655
OW2 Zn OW2 90.9(4) 6 13_655
OW2 Zn OW2 89.1(4) 18_655 13_655
OW2 Zn OW2 89.1(4) 24_656 13_655
OW21 OW2 Zn 93.8(6) . .

loop_
_geom_bond_atom_site_label_1
_geom_bond_atom_site_label_2
_geom_bond_distance
_geom_bond_site_symmetry_2
Zn1 OH1 1.955(3) .
Zn1 O31 2.075(3) .
Zn1 O22 2.083(3) .
Zn1 O42 2.112(3) .
Zn1 O11 2.145(3) .
Zn1 O1 2.263(3) .
Zn2 OH1 1.936(3) .
Zn2 OH2 2.003(2) .
Zn2 O21 2.051(3) .
Zn2 O12 2.113(3) .
Zn2 O41 2.196(3) .
Zn2 O32 2.443(3) .
Zn3 OH2 2.033(2) 8_645
Zn3 OH2 2.034(3) .
Zn3 O32 2.085(3) 8_645
Zn3 OW 2.091(2) .
Zn3 O41 2.136(3) .
Zn3 OW1 2.145(3) .
Zn3 Zn3 3.0892(7) 11_556
Zn3 Zn3 3.0894(7) 8_645
O1 C1 1.435(4) .
O1 C4 1.446(4) .
C1 C2 1.522(5) .
C1 C10 1.525(5) .
C1 H1 0.9800 .
C10 O11 1.238(5) .
C10 O12 1.248(5) 24_656
O12 C10 1.248(5) 18_655
C2 C3 1.521(5) 22_565
C2 C20 1.526(5) 5
C2 H2 0.9800 .
C20 O21 1.231(5) .
C20 O22 1.236(5) .
C20 C2 1.526(5) 9
C3 C2 1.521(5) 19_656
C3 C30 1.525(5) .
C3 C4 1.526(5) 19_656
C3 H3 0.9800 .
C30 O32 1.245(5) .
C30 O31 1.247(5) .
O32 Zn3 2.085(3) 11_556
C4 C40 1.512(5) 18_655
C4 C3 1.526(5) 22_565
C4 H4 0.9800 .
C40 O42 1.235(5) 24_656
C40 O41 1.255(4) .
C40 C4 1.512(5) 24_656
O42 C40 1.235(5) 18_655
OH1 HH1 0.9300 .
OH2 Zn3 2.033(2) 11_556
OH2 HH2 0.9800 .
OW Zn3 2.091(2) 11_556
OW Zn3 2.091(2) 8_645
Zn OW2 2.050(10) 12_554
Zn OW2 2.050(10) .
Zn OW2 2.050(10) 6
Zn OW2 2.050(10) 18_655
Zn OW2 2.050(10) 24_656
Zn OW2 2.050(10) 13_655
OW2 OW21 1.584(12) .
